data_7027263
loop_
_publ_author_name
'Pettinari, Claudio'
'Marchetti, Fabio'
'Cingolani, Augusto'
'Leonesi, Dante'
'Troyanov, Sergei'
'Drozdov, Andrei'

_publ_section_title
;
 New co-ordination compounds derived from barium(II) and the anionic
 4-tert-butylacetyl-3-methyl-1-phenylpyrazol-5-onate ligand (Q&#x2212;).
 Crystal and molecular structure of [Ba2Q4(H2O)4], [Ba2Q4(Him)4],
 [BaQ2(tetraglyme)]
 (tetraglyme&#x2005;=&#x2005;2,5,8,11,14-pentaoxapentadecane) and
 [BaQ2(phen)2]
;
_journal_issue 10
_journal_name_full 'Journal of the Chemical Society, Dalton Transactions'
_journal_page_first 1555
_journal_paper_doi 10.1039/a900463g
_journal_year 1999
_chemical_formula_sum 'C62 H60 Ba N8 O4'
_chemical_formula_weight 1118.52
_chemical_name_systematic
; 
 ? 
;
_space_group_IT_number 15
_symmetry_cell_setting monoclinic
_symmetry_space_group_name_Hall '-C 2yc'
_symmetry_space_group_name_H-M 'C 1 2/c 1'
_atom_sites_solution_hydrogens geom
_atom_sites_solution_primary direct
_atom_sites_solution_secondary difmap
_audit_creation_method SHELXL
_cell_angle_alpha 90.00
_cell_angle_beta 102.42(3)
_cell_angle_gamma 90.00
_cell_formula_units_Z 4
_cell_length_a 22.025(6)
_cell_length_b 13.830(4)
_cell_length_c 18.302(5)
_cell_measurement_reflns_used 470
_cell_measurement_temperature 180(2)
_cell_measurement_theta_max 25
_cell_measurement_theta_min 5
_cell_volume 5444(3)
_computing_structure_refinement 'SHELXL-93 (Sheldrick, 1993)'
_computing_structure_solution 'SHELXS-86 (Sheldrick, 1990)'
_diffrn_ambient_temperature 180(2)
_diffrn_measurement_device IPDS
_diffrn_radiation_monochromator graphite
_diffrn_radiation_source 'fine-focus sealed tube'
_diffrn_radiation_type MoK\a
_diffrn_radiation_wavelength 0.71073
_diffrn_reflns_av_R_equivalents 0.0947
_diffrn_reflns_av_sigmaI/netI 0.1070
_diffrn_reflns_limit_h_max 26
_diffrn_reflns_limit_h_min -27
_diffrn_reflns_limit_k_max 17
_diffrn_reflns_limit_k_min -16
_diffrn_reflns_limit_l_max 21
_diffrn_reflns_limit_l_min -22
_diffrn_reflns_number 19769
_diffrn_reflns_theta_max 25.96
_diffrn_reflns_theta_min 2.20
_exptl_absorpt_coefficient_mu 0.785
_exptl_crystal_colour colourless
_exptl_crystal_density_diffrn 1.365
_exptl_crystal_F_000 2304
_exptl_crystal_size_max 0.4
_exptl_crystal_size_mid 0.3
_exptl_crystal_size_min 0.3
_refine_diff_density_max 0.743
_refine_diff_density_min -0.581
_refine_diff_density_rms 0.067
_refine_ls_extinction_method none
_refine_ls_goodness_of_fit_all 0.817
_refine_ls_goodness_of_fit_obs 0.901
_refine_ls_hydrogen_treatment riding
_refine_ls_matrix_type full
_refine_ls_number_parameters 343
_refine_ls_number_reflns 3998
_refine_ls_number_restraints 0
_refine_ls_restrained_S_all 0.936
_refine_ls_restrained_S_obs 0.901
_refine_ls_R_factor_all 0.0609
_refine_ls_R_factor_obs 0.0340
_refine_ls_shift/esd_max -0.072
_refine_ls_shift/esd_mean 0.005
_refine_ls_structure_factor_coef Fsqd
_refine_ls_weighting_details 'w=1/[\s^2^(Fo^2^)+(0.0205P)^2^+0.0000P] where P=(Fo^2^+2Fc^2^)/3'
_refine_ls_weighting_scheme calc
_refine_ls_wR_factor_all 0.0780
_refine_ls_wR_factor_obs 0.0634
_reflns_number_observed 3142
_reflns_number_total 5212
_reflns_observed_criterion >2sigma(I)
_cod_data_source_file 900463gsup1.cif
_cod_data_source_block compound_5
_cod_depositor_comments
;
The following automatic conversions were performed:

'_symmetry_cell_setting' value 'Monoclinic' changed to 'monoclinic'
according to /home/saulius/struct/CIF-dictionaries/cif_core.dic
dictionary named 'cif_core.dic' version 2.4.2 from 2011-04-26.

Automatic conversion script
Id: cif_fix_values 1891 2012-01-12 08:04:46Z andrius 

The following automatic conversions were performed:

'_refine_ls_weighting_scheme' value 'calc
w=1/[\s^2^(Fo^2^)+(0.0205P)^2^+0.0000P] where P=(Fo^2^+2Fc^2^)/3' was
changed to 'calc'. New tag '_refine_ls_weighting_details' was
created. The value of the new tag was set to
'w=1/[\s^2^(Fo^2^)+(0.0205P)^2^+0.0000P] where P=(Fo^2^+2Fc^2^)/3'.

Automatic conversion script
Id: cif_fix_values 3143 2015-03-26 13:38:13Z robertas 
;
_cod_original_cell_volume 5444.4(26)
_cod_original_sg_symbol_H-M C2/c
_cod_database_code 7027263

loop_
_symmetry_equiv_pos_as_xyz
'x, y, z'
'-x, y, -z+1/2'
'x+1/2, y+1/2, z'
'-x+1/2, y+1/2, -z+1/2'
'-x, -y, -z'
'x, -y, z-1/2'
'-x+1/2, -y+1/2, -z'
'x+1/2, -y+1/2, z-1/2'

loop_
_atom_site_aniso_label
_atom_site_aniso_U_11
_atom_site_aniso_U_22
_atom_site_aniso_U_33
_atom_site_aniso_U_23
_atom_site_aniso_U_13
_atom_site_aniso_U_12
Ba 0.0134(2) 0.00926(14) 0.0223(2) 0.000 -0.00001(12) 0.000
O1 0.0224(14) 0.0126(11) 0.039(2) 0.0068(10) -0.0001(12) -0.0016(9)
O2 0.0222(14) 0.0161(11) 0.0332(15) -0.0027(10) 0.0011(12) 0.0016(10)
N1 0.018(2) 0.0144(14) 0.029(2) -0.0020(12) 0.0043(14) -0.0025(11)
N2 0.016(2) 0.0214(15) 0.029(2) -0.0010(13) 0.0027(14) -0.0008(12)
N3 0.0209(15) 0.024(2) 0.027(2) 0.0006(12) 0.0107(14) -0.0023(11)
N4 0.027(2) 0.039(2) 0.030(2) 0.019(2) 0.0118(14) 0.0075(15)
C1 0.013(2) 0.020(2) 0.016(2) 0.0014(14) 0.001(2) -0.0026(13)
C2 0.020(2) 0.016(2) 0.017(2) -0.0008(14) 0.003(2) 0.0009(14)
C3 0.020(2) 0.022(2) 0.024(2) -0.0009(15) 0.006(2) 0.0011(14)
C4 0.022(2) 0.031(2) 0.046(3) -0.008(2) 0.005(2) 0.002(2)
C5 0.015(2) 0.021(2) 0.020(2) -0.0039(14) -0.001(2) 0.0033(14)
C6 0.020(2) 0.021(2) 0.024(2) -0.005(2) 0.0072(14) 0.000(2)
C7 0.022(2) 0.027(2) 0.026(2) 0.000(2) 0.008(2) 0.0062(15)
C8 0.041(2) 0.044(2) 0.026(2) 0.004(2) 0.009(2) 0.002(2)
C9 0.033(2) 0.026(2) 0.046(3) 0.011(2) 0.006(2) 0.000(2)
C10 0.034(2) 0.037(2) 0.053(3) 0.015(2) 0.012(2) 0.017(2)
C11 0.022(2) 0.016(2) 0.024(2) 0.0044(15) 0.012(2) 0.0003(14)
C12 0.028(2) 0.024(2) 0.031(2) -0.002(2) 0.002(2) -0.006(2)
C13 0.043(2) 0.023(2) 0.037(2) -0.008(2) 0.007(2) -0.006(2)
C14 0.037(2) 0.0156(15) 0.039(2) 0.002(2) 0.016(2) -0.001(2)
C15 0.023(2) 0.020(2) 0.032(2) 0.010(2) 0.007(2) 0.0011(15)
C16 0.027(2) 0.016(2) 0.027(2) -0.0024(14) 0.008(2) -0.0062(13)
C17 0.030(2) 0.027(2) 0.035(2) -0.001(2) 0.015(2) 0.002(2)
C18 0.044(3) 0.027(2) 0.058(3) -0.014(2) 0.026(2) -0.006(2)
C19 0.051(3) 0.034(2) 0.065(3) -0.028(2) 0.033(3) -0.019(2)
C20 0.030(2) 0.066(3) 0.031(2) -0.023(2) 0.021(2) -0.025(2)
C21 0.015(2) 0.036(2) 0.024(2) -0.004(2) 0.010(2) -0.0101(14)
C22 0.016(2) 0.056(3) 0.019(2) 0.005(2) 0.012(2) -0.009(2)
C23 0.042(3) 0.054(3) 0.041(3) 0.027(2) 0.020(2) 0.019(2)
C24 0.038(3) 0.090(4) 0.067(4) 0.059(4) 0.022(3) 0.025(3)
C25 0.030(3) 0.110(5) 0.037(3) 0.026(3) 0.009(2) -0.006(3)
C26 0.015(2) 0.092(4) 0.031(3) 0.025(3) 0.008(2) -0.007(2)
C27 0.035(2) 0.110(5) 0.020(2) -0.015(3) 0.006(2) -0.033(3)
C28 0.046(3) 0.087(4) 0.035(3) -0.015(3) 0.015(3) -0.025(3)
C29 0.035(2) 0.043(2) 0.035(3) 0.013(2) 0.002(2) 0.000(2)
C30 0.052(3) 0.037(2) 0.032(2) 0.011(2) 0.015(2) 0.005(2)
C31 0.028(2) 0.050(2) 0.045(3) 0.020(2) 0.013(2) 0.007(2)

loop_
_atom_site_label
_atom_site_type_symbol
_atom_site_fract_x
_atom_site_fract_y
_atom_site_fract_z
_atom_site_U_iso_or_equiv
_atom_site_thermal_displace_type
_atom_site_occupancy
_atom_site_calc_flag
_atom_site_refinement_flags
Ba Ba 0.0000 0.06490(2) 0.2500 0.01556(11) Uani 1 d S
O1 O 0.08695(11) 0.19809(15) 0.25500(14) 0.0258(6) Uani 1 d .
O2 O 0.11872(11) -0.0052(2) 0.26189(14) 0.0246(6) Uani 1 d .
N1 N 0.17854(13) 0.2811(2) 0.3050(2) 0.0208(7) Uani 1 d .
N2 N 0.24134(13) 0.2631(2) 0.3317(2) 0.0227(7) Uani 1 d .
N3 N -0.00145(13) -0.0883(2) 0.1416(2) 0.0231(7) Uani 1 d .
N4 N -0.06121(14) 0.0802(2) 0.0906(2) 0.0309(8) Uani 1 d .
C1 C 0.1444(2) 0.1977(2) 0.2810(2) 0.0164(8) Uani 1 d .
C2 C 0.1901(2) 0.1218(2) 0.2949(2) 0.0177(8) Uani 1 d .
C3 C 0.2483(2) 0.1694(2) 0.3248(2) 0.0217(8) Uani 1 d .
C4 C 0.3131(2) 0.1309(3) 0.3461(3) 0.0335(10) Uani 1 d .
H4A H 0.3233(4) 0.0968(15) 0.3033(5) 0.050 Uiso 1 calc R
H4B H 0.3162(3) 0.0860(14) 0.3882(9) 0.050 Uiso 1 calc R
H4C H 0.3422(2) 0.1846(3) 0.3607(14) 0.050 Uiso 1 calc R
C5 C 0.1738(2) 0.0213(2) 0.2836(2) 0.0193(8) Uani 1 d .
C6 C 0.22354(15) -0.0563(3) 0.2985(2) 0.0213(8) Uani 1 d .
H6A H 0.26467(15) -0.0248(3) 0.3044(2) 0.026 Uiso 1 calc R
H6B H 0.21797(15) -0.0989(3) 0.2540(2) 0.026 Uiso 1 calc R
C7 C 0.2240(2) -0.1205(3) 0.3687(2) 0.0242(9) Uani 1 d .
C8 C 0.2254(2) -0.0577(3) 0.4375(2) 0.0364(9) Uani 1 d .
H8A H 0.2651(5) -0.0229(15) 0.4500(9) 0.055 Uiso 1 calc R
H8B H 0.2210(12) -0.0987(4) 0.4797(4) 0.055 Uiso 1 calc R
H8C H 0.1912(7) -0.0111(13) 0.4269(5) 0.055 Uiso 1 calc R
C9 C 0.1667(2) -0.1855(3) 0.3557(3) 0.0353(10) Uani 1 d .
H9A H 0.1653(7) -0.2250(13) 0.3110(8) 0.053 Uiso 1 calc R
H9B H 0.1291(2) -0.1455(3) 0.3488(15) 0.053 Uiso 1 calc R
H9C H 0.1687(6) -0.2278(13) 0.3992(6) 0.053 Uiso 1 calc R
C10 C 0.2821(2) -0.1848(3) 0.3804(3) 0.0409(11) Uani 1 d .
H10A H 0.3193(2) -0.1441(3) 0.3889(16) 0.061 Uiso 1 calc R
H10B H 0.2806(7) -0.2248(15) 0.3358(6) 0.061 Uiso 1 calc R
H10C H 0.2833(7) -0.2267(14) 0.4239(9) 0.061 Uiso 1 calc R
C11 C 0.1558(2) 0.3771(2) 0.3085(2) 0.0198(8) Uani 1 d .
C12 C 0.1888(2) 0.4406(3) 0.3612(2) 0.0284(8) Uani 1 d .
H12 H 0.2255(2) 0.4199(3) 0.3949(2) 0.034 Uiso 1 calc R
C13 C 0.1673(2) 0.5350(2) 0.3639(2) 0.0345(10) Uani 1 d .
H13 H 0.1898(2) 0.5789(2) 0.3996(2) 0.041 Uiso 1 calc R
C14 C 0.1145(2) 0.5657(3) 0.3161(2) 0.0295(8) Uani 1 d .
H14 H 0.1001(2) 0.6301(3) 0.3192(2) 0.035 Uiso 1 calc R
C15 C 0.0818(2) 0.5027(2) 0.2631(2) 0.0251(9) Uani 1 d .
H15 H 0.0454(2) 0.5242(2) 0.2293(2) 0.030 Uiso 1 calc R
C16 C 0.1023(2) 0.4072(2) 0.2592(2) 0.0228(9) Uani 1 d .
H16 H 0.0798(2) 0.3638(2) 0.2232(2) 0.027 Uiso 1 calc R
C17 C 0.0268(2) -0.1713(3) 0.1675(2) 0.0296(9) Uani 1 d .
H17 H 0.0518(2) -0.1725(3) 0.2168(2) 0.036 Uiso 1 calc R
C18 C 0.0210(2) -0.2554(3) 0.1251(3) 0.0408(11) Uani 1 d .
H18 H 0.0406(2) -0.3133(3) 0.1461(3) 0.049 Uiso 1 calc R
C19 C -0.0123(2) -0.2549(3) 0.0546(3) 0.0469(12) Uani 1 d .
H19 H -0.0161(2) -0.3123(3) 0.0255(3) 0.056 Uiso 1 calc R
C20 C -0.0418(2) -0.1683(3) 0.0232(2) 0.0403(11) Uani 1 d .
C21 C -0.0352(2) -0.0864(2) 0.0715(2) 0.0241(9) Uani 1 d .
C22 C -0.0666(2) 0.0034(3) 0.0426(2) 0.0292(9) Uani 1 d .
C23 C -0.0920(2) 0.1592(3) 0.0646(3) 0.0439(12) Uani 1 d .
H23 H -0.0893(2) 0.2138(3) 0.0966(3) 0.053 Uiso 1 calc R
C24 C -0.1288(2) 0.1662(5) -0.0086(4) 0.063(2) Uani 1 d .
H24 H -0.1509(2) 0.2241(5) -0.0245(4) 0.076 Uiso 1 calc R
C25 C -0.1325(2) 0.0909(5) -0.0561(3) 0.058(2) Uani 1 d .
H25 H -0.1558(2) 0.0960(5) -0.1060(3) 0.070 Uiso 1 calc R
C26 C -0.1016(2) 0.0055(4) -0.0308(3) 0.0453(13) Uani 1 d .
C27 C -0.1044(2) -0.0813(5) -0.0780(3) 0.055(2) Uani 1 d .
H27 H -0.1268(2) -0.0794(5) -0.1286(3) 0.066 Uiso 1 calc R
C28 C -0.0761(3) -0.1618(5) -0.0508(3) 0.0552(14) Uani 1 d .
H28 H -0.0790(3) -0.2170(5) -0.0822(3) 0.066 Uiso 1 calc R
C29 C -0.0496(2) 0.4840(3) 0.4394(3) 0.0385(11) Uani 1 d .
H29 H -0.0833(2) 0.4731(3) 0.3982(3) 0.046 Uiso 1 calc R
C30 C 0.0113(2) 0.4649(3) 0.4338(2) 0.0391(11) Uani 1 d .
H30 H 0.0193(2) 0.4407(3) 0.3882(2) 0.047 Uiso 1 calc R
C31 C 0.0599(2) 0.4806(3) 0.4934(3) 0.0402(11) Uani 1 d .
H31 H 0.1011(2) 0.4672(3) 0.4886(3) 0.048 Uiso 1 calc R

loop_
_atom_type_symbol
_atom_type_description
_atom_type_scat_dispersion_real
_atom_type_scat_dispersion_imag
_atom_type_scat_source
C C 0.0033 0.0016 'International Tables Vol C Tables 4.2.6.8 and 6.1.1.4'
H H 0.0000 0.0000 'International Tables Vol C Tables 4.2.6.8 and 6.1.1.4'
N N 0.0061 0.0033 'International Tables Vol C Tables 4.2.6.8 and 6.1.1.4'
O O 0.0106 0.0060 'International Tables Vol C Tables 4.2.6.8 and 6.1.1.4'
Ba Ba -0.3244 2.2819 'International Tables Vol C Tables 4.2.6.8 and 6.1.1.4'

loop_
_geom_angle_atom_site_label_1
_geom_angle_atom_site_label_2
_geom_angle_atom_site_label_3
_geom_angle
_geom_angle_site_symmetry_1
_geom_angle_site_symmetry_3
O1 Ba O1 91.70(10) . 2
O1 Ba O2 156.42(7) . 2
O1 Ba O2 64.81(7) 2 2
O1 Ba O2 64.81(7) . .
O1 Ba O2 156.42(7) 2 .
O2 Ba O2 138.74(9) 2 .
O1 Ba N3 115.73(9) . .
O1 Ba N3 125.75(8) 2 .
O2 Ba N3 79.51(8) 2 .
O2 Ba N3 70.55(8) . .
O1 Ba N3 125.75(8) . 2
O1 Ba N3 115.73(9) 2 2
O2 Ba N3 70.55(8) 2 2
O2 Ba N3 79.51(8) . 2
N3 Ba N3 86.06(11) . 2
O1 Ba N4 75.04(9) . 2
O1 Ba N4 99.08(8) 2 2
O2 Ba N4 109.16(9) 2 2
O2 Ba N4 73.89(8) . 2
N3 Ba N4 131.74(8) . 2
N3 Ba N4 55.90(8) 2 2
O1 Ba N4 99.08(8) . .
O1 Ba N4 75.04(9) 2 .
O2 Ba N4 73.89(8) 2 .
O2 Ba N4 109.16(9) . .
N3 Ba N4 55.90(8) . .
N3 Ba N4 131.74(8) 2 .
N4 Ba N4 171.75(13) 2 .
C1 O1 Ba 132.5(2) . .
C5 O2 Ba 139.8(2) . .
N2 N1 C1 113.0(2) . .
N2 N1 C11 119.0(2) . .
C1 N1 C11 127.9(3) . .
C3 N2 N1 105.8(3) . .
C17 N3 C21 118.4(3) . .
C17 N3 Ba 116.5(2) . .
C21 N3 Ba 124.3(2) . .
C23 N4 C22 116.4(3) . .
C23 N4 Ba 120.5(3) . .
C22 N4 Ba 122.6(2) . .
O1 C1 N1 123.2(3) . .
O1 C1 C2 132.9(3) . .
N1 C1 C2 103.9(3) . .
C3 C2 C1 105.3(3) . .
C3 C2 C5 132.1(3) . .
C1 C2 C5 122.4(3) . .
N2 C3 C2 112.0(3) . .
N2 C3 C4 116.8(3) . .
C2 C3 C4 131.1(3) . .
O2 C5 C2 121.7(3) . .
O2 C5 C6 117.6(3) . .
C2 C5 C6 120.7(3) . .
C5 C6 C7 115.3(3) . .
C8 C7 C9 109.5(4) . .
C8 C7 C10 110.2(3) . .
C9 C7 C10 108.5(3) . .
C8 C7 C6 110.6(3) . .
C9 C7 C6 110.4(3) . .
C10 C7 C6 107.5(3) . .
C16 C11 C12 120.5(3) . .
C16 C11 N1 120.6(3) . .
C12 C11 N1 118.9(3) . .
C11 C12 C13 119.1(3) . .
C14 C13 C12 121.2(3) . .
C13 C14 C15 119.7(4) . .
C14 C15 C16 120.3(3) . .
C11 C16 C15 119.2(3) . .
N3 C17 C18 122.6(4) . .
C19 C18 C17 119.9(4) . .
C18 C19 C20 120.1(4) . .
C28 C20 C19 123.2(4) . .
C28 C20 C21 120.6(5) . .
C19 C20 C21 116.2(4) . .
N3 C21 C20 122.7(3) . .
N3 C21 C22 119.0(3) . .
C20 C21 C22 118.3(3) . .
N4 C22 C26 123.7(4) . .
N4 C22 C21 117.3(3) . .
C26 C22 C21 119.0(4) . .
N4 C23 C24 123.0(5) . .
C25 C24 C23 120.1(5) . .
C24 C25 C26 119.0(4) . .
C22 C26 C25 117.8(5) . .
C22 C26 C27 119.5(4) . .
C25 C26 C27 122.8(4) . .
C28 C27 C26 120.5(4) . .
C27 C28 C20 122.1(5) . .
C31 C29 C30 118.5(4) 5_566 .
C31 C30 C29 120.7(4) . .
C30 C31 C29 120.8(4) . 5_566

loop_
_geom_bond_atom_site_label_1
_geom_bond_atom_site_label_2
_geom_bond_distance
_geom_bond_site_symmetry_2
Ba O1 2.644(2) .
Ba O1 2.644(2) 2
Ba O2 2.753(2) 2
Ba O2 2.753(2) .
Ba N3 2.898(3) .
Ba N3 2.898(3) 2
Ba N4 2.946(3) 2
Ba N4 2.946(3) .
O1 C1 1.253(4) .
O2 C5 1.248(4) .
N1 N2 1.387(4) .
N1 C1 1.395(4) .
N1 C11 1.425(4) .
N2 C3 1.314(4) .
N3 C17 1.343(4) .
N3 C21 1.338(5) .
N4 C23 1.319(5) .
N4 C22 1.367(5) .
C1 C2 1.439(5) .
C2 C3 1.441(5) .
C2 C5 1.438(4) .
C3 C4 1.494(5) .
C5 C6 1.516(5) .
C6 C7 1.560(5) .
C7 C8 1.523(6) .
C7 C9 1.526(5) .
C7 C10 1.536(5) .
C11 C16 1.385(5) .
C11 C12 1.388(5) .
C12 C13 1.394(6) .
C13 C14 1.364(5) .
C14 C15 1.384(5) .
C15 C16 1.402(5) .
C17 C18 1.389(6) .
C18 C19 1.340(7) .
C19 C20 1.423(7) .
C20 C28 1.404(7) .
C20 C21 1.425(6) .
C21 C22 1.464(6) .
C22 C26 1.398(6) .
C23 C24 1.413(8) .
C24 C25 1.347(9) .
C25 C26 1.391(8) .
C26 C27 1.473(8) .
C27 C28 1.320(8) .
C29 C31 1.387(7) 5_566
C29 C30 1.392(7) .
C30 C31 1.370(6) .
C31 C29 1.387(7) 5_566
